data_2223897
loop_
_publ_author_name
'Zhang, Yong'
'Zhao, Bi-lin'

_publ_section_title
;
 2-{[4-(1,3-Benzothiazol-2-yl)phenyl](methyl)amino}acetic acid
;
_journal_coeditor_code LH2913
_journal_issue 11
_journal_name_full 'Acta Crystallographica Section E'
_journal_page_first o2762
_journal_paper_doi 10.1107/S1600536809041452
_journal_volume 65
_journal_year 2009
_chemical_formula_iupac 'C16 H14 N2 O2 S'
_chemical_formula_moiety 'C16 H14 N2 O2 S'
_chemical_formula_sum 'C16 H14 N2 O2 S'
_chemical_formula_weight 298.35
_chemical_name_systematic
;
2-{[4-(1,3-Benzothiazol-2-yl)phenyl](methyl)amino}acetic acid
;
_space_group_IT_number 61
_symmetry_cell_setting orthorhombic
_symmetry_space_group_name_Hall '-P 2ac 2ab'
_symmetry_space_group_name_H-M 'P b c a'
_atom_sites_solution_hydrogens geom
_atom_sites_solution_primary direct
_atom_sites_solution_secondary difmap
_audit_creation_method SHELXL-97
_cell_angle_alpha 90.00
_cell_angle_beta 90.00
_cell_angle_gamma 90.00
_cell_formula_units_Z 8
_cell_length_a 11.9516(10)
_cell_length_b 9.4390(8)
_cell_length_c 25.418(2)
_cell_measurement_reflns_used 1634
_cell_measurement_temperature 298(2)
_cell_measurement_theta_max 22.37
_cell_measurement_theta_min 2.34
_cell_volume 2867.4(4)
_computing_cell_refinement 'SAINT-Plus (Bruker, 2007)'
_computing_data_collection 'SMART (Bruker, 2007)'
_computing_data_reduction 'SAINT-Plus (Bruker, 2007)'
_computing_molecular_graphics 'PLATON (Spek, 2009)'
_computing_publication_material 'SHELXTL (Sheldrick, 2008)'
_computing_structure_refinement 'SHELXL97 (Sheldrick, 2008)'
_computing_structure_solution 'SHELXS97 (Sheldrick, 2008)'
_diffrn_ambient_temperature 298(2)
_diffrn_measured_fraction_theta_full 0.981
_diffrn_measured_fraction_theta_max 0.981
_diffrn_measurement_device_type 'Bruker SMART CCD'
_diffrn_measurement_method '\f and \w'
_diffrn_radiation_monochromator graphite
_diffrn_radiation_source 'fine-focus sealed tube'
_diffrn_radiation_type MoK\a
_diffrn_radiation_wavelength 0.71073
_diffrn_reflns_av_R_equivalents 0.0571
_diffrn_reflns_av_sigmaI/netI 0.0592
_diffrn_reflns_limit_h_max 6
_diffrn_reflns_limit_h_min -15
_diffrn_reflns_limit_k_max 12
_diffrn_reflns_limit_k_min -11
_diffrn_reflns_limit_l_max 31
_diffrn_reflns_limit_l_min -31
_diffrn_reflns_number 12100
_diffrn_reflns_theta_full 27.50
_diffrn_reflns_theta_max 27.50
_diffrn_reflns_theta_min 2.34
_exptl_absorpt_coefficient_mu 0.231
_exptl_absorpt_correction_T_max 0.9728
_exptl_absorpt_correction_T_min 0.9639
_exptl_absorpt_correction_type multi-scan
_exptl_absorpt_process_details '(SADABS; Sheldrick, 1996)'
_exptl_crystal_colour colorless
_exptl_crystal_density_diffrn 1.382
_exptl_crystal_density_method 'not measured'
_exptl_crystal_description block
_exptl_crystal_F_000 1248
_exptl_crystal_size_max 0.16
_exptl_crystal_size_mid 0.15
_exptl_crystal_size_min 0.12
_refine_diff_density_max 0.261
_refine_diff_density_min -0.181
_refine_ls_extinction_method none
_refine_ls_goodness_of_fit_ref 1.057
_refine_ls_hydrogen_treatment mixed
_refine_ls_matrix_type full
_refine_ls_number_parameters 194
_refine_ls_number_reflns 3234
_refine_ls_number_restraints 0
_refine_ls_restrained_S_all 1.057
_refine_ls_R_factor_all 0.0956
_refine_ls_R_factor_gt 0.0590
_refine_ls_shift/su_max 0.000
_refine_ls_shift/su_mean 0.000
_refine_ls_structure_factor_coef Fsqd
_refine_ls_weighting_details 'calc w=1/[\s^2^(Fo^2^)+(0.0495P)^2^] where P=(Fo^2^+2Fc^2^)/3'
_refine_ls_weighting_scheme calc
_refine_ls_wR_factor_gt 0.1191
_refine_ls_wR_factor_ref 0.1338
_reflns_number_gt 2156
_reflns_number_total 3234
_reflns_threshold_expression >2sigma(I)
_cod_data_source_file lh2913.cif
_cod_data_source_block I
_cod_depositor_comments
;
The following automatic conversions were performed:
'_symmetry_cell_setting' value 'Orthorhombic' changed to 'orthorhombic'
according to '/home/saulius/struct/CIF-dictionaries/cif_core.dic'
dictionary named 'cif_core.dic' version 2.4.1 from 2010-06-29.

Automatic conversion script
Id: cif_fix_enum 1527 2010-12-29 10:47:43Z saulius 

The following automatic conversions were performed:

'_symmetry_cell_setting' value 'Orthorhombic' changed to
'orthorhombic' according to
/home/saulius/struct/CIF-dictionaries/cif_core.dic dictionary named
'cif_core.dic' version 2.4.1 from 2010-06-29.

Automatic conversion script
Id: cif_fix_values 1715 2011-07-08 13:25:40Z adriana 
;
_cod_original_cell_volume 2867.5(4)
_cod_database_code 2223897
_cod_database_fobs_code 2223897

loop_
_symmetry_equiv_pos_as_xyz
'x, y, z'
'-x+1/2, -y, z+1/2'
'-x, y+1/2, -z+1/2'
'x+1/2, -y+1/2, -z'
'-x, -y, -z'
'x-1/2, y, -z-1/2'
'x, -y-1/2, z-1/2'
'-x-1/2, y-1/2, z'

loop_
_atom_site_type_symbol
_atom_site_label
_atom_site_fract_x
_atom_site_fract_y
_atom_site_fract_z
_atom_site_U_iso_or_equiv
_atom_site_adp_type
_atom_site_calc_flag
_atom_site_refinement_flags
_atom_site_occupancy
_atom_site_disorder_assembly
_atom_site_disorder_group
C C1 0.36303(18) 0.1030(2) 0.62901(9) 0.0352(6) Uani d . 1 . .
C C2 0.3131(2) -0.0017(3) 0.71444(10) 0.0448(6) Uani d . 1 . .
C C3 0.2757(3) -0.0521(3) 0.76272(11) 0.0604(8) Uani d . 1 . .
H H3 0.2112 -0.0160 0.7783 0.072 Uiso calc R 1 . .
C C4 0.3367(3) -0.1562(3) 0.78658(11) 0.0654(9) Uani d . 1 . .
H H4 0.3122 -0.1932 0.8185 0.079 Uiso calc R 1 . .
C C5 0.4342(3) -0.2081(3) 0.76424(11) 0.0599(8) Uani d . 1 . .
H H5 0.4747 -0.2778 0.7817 0.072 Uiso calc R 1 . .
C C6 0.4720(2) -0.1582(3) 0.71657(10) 0.0483(7) Uani d . 1 . .
H H6 0.5374 -0.1937 0.7017 0.058 Uiso calc R 1 . .
C C7 0.4106(2) -0.0537(3) 0.69110(10) 0.0386(6) Uani d . 1 . .
C C8 0.36685(18) 0.1881(2) 0.58153(9) 0.0347(6) Uani d . 1 . .
C C9 0.28533(19) 0.2883(3) 0.56974(10) 0.0408(6) Uani d . 1 . .
H H9 0.2251 0.2993 0.5926 0.049 Uiso calc R 1 . .
C C10 0.2907(2) 0.3716(3) 0.52558(10) 0.0422(6) Uani d . 1 . .
H H10 0.2334 0.4357 0.5188 0.051 Uiso calc R 1 . .
C C11 0.38126(18) 0.3618(2) 0.49032(9) 0.0344(6) Uani d . 1 . .
C C12 0.46109(19) 0.2571(3) 0.50147(9) 0.0409(6) Uani d . 1 . .
H H12 0.5206 0.2438 0.4784 0.049 Uiso calc R 1 . .
C C13 0.45351(19) 0.1741(3) 0.54534(10) 0.0419(6) Uani d . 1 . .
H H13 0.5082 0.1059 0.5512 0.050 Uiso calc R 1 . .
C C14 0.3081(2) 0.5541(2) 0.43544(10) 0.0432(6) Uani d . 1 . .
H H14A 0.3419 0.6291 0.4147 0.052 Uiso calc R 1 . .
H H14B 0.2804 0.5959 0.4678 0.052 Uiso calc R 1 . .
C C15 0.21108(19) 0.4931(3) 0.40533(9) 0.0368(6) Uani d . 1 . .
C C16 0.4788(2) 0.4267(3) 0.40869(11) 0.0550(8) Uani d . 1 . .
H H16A 0.5510 0.4252 0.4252 0.082 Uiso calc R 1 . .
H H16B 0.4765 0.5013 0.3831 0.082 Uiso calc R 1 . .
H H16C 0.4655 0.3374 0.3917 0.082 Uiso calc R 1 . .
N N1 0.43700(15) 0.0080(2) 0.64281(8) 0.0372(5) Uani d . 1 . .
N N2 0.39284(16) 0.4510(2) 0.44825(8) 0.0421(5) Uani d . 1 . .
O O1 0.13080(15) 0.58713(18) 0.39831(8) 0.0520(5) Uani d . 1 . .
H H1 0.065(2) 0.540(3) 0.3813(11) 0.078 Uiso d . 1 . .
O O2 0.20655(15) 0.37398(19) 0.38956(8) 0.0583(5) Uani d . 1 . .
S S1 0.25427(6) 0.12637(8) 0.67437(3) 0.0549(3) Uani d . 1 . .

loop_
_atom_site_aniso_label
_atom_site_aniso_U_11
_atom_site_aniso_U_22
_atom_site_aniso_U_33
_atom_site_aniso_U_12
_atom_site_aniso_U_13
_atom_site_aniso_U_23
C1 0.0333(12) 0.0360(14) 0.0363(14) -0.0010(10) -0.0001(11) -0.0032(11)
C2 0.0506(15) 0.0454(15) 0.0384(15) 0.0003(13) 0.0038(12) 0.0027(13)
C3 0.075(2) 0.063(2) 0.0438(18) -0.0004(16) 0.0151(15) 0.0044(16)
C4 0.096(3) 0.064(2) 0.0361(17) -0.0114(18) 0.0031(17) 0.0104(15)
C5 0.075(2) 0.0537(19) 0.0507(19) -0.0072(16) -0.0165(17) 0.0119(15)
C6 0.0468(15) 0.0481(17) 0.0500(18) -0.0014(12) -0.0079(13) 0.0083(14)
C7 0.0409(13) 0.0366(14) 0.0382(15) -0.0057(11) -0.0041(12) 0.0019(12)
C8 0.0352(12) 0.0349(13) 0.0339(14) -0.0012(11) -0.0016(11) 0.0002(11)
C9 0.0354(13) 0.0442(15) 0.0429(16) 0.0037(11) 0.0052(11) -0.0003(13)
C10 0.0396(13) 0.0380(14) 0.0490(17) 0.0071(11) -0.0049(12) 0.0035(13)
C11 0.0333(12) 0.0351(13) 0.0348(14) -0.0058(10) -0.0085(10) -0.0013(11)
C12 0.0358(13) 0.0518(16) 0.0351(15) 0.0058(11) 0.0029(11) 0.0043(12)
C13 0.0371(13) 0.0488(16) 0.0399(15) 0.0107(11) -0.0021(12) 0.0042(13)
C14 0.0538(15) 0.0338(14) 0.0419(15) -0.0024(12) -0.0093(13) 0.0073(12)
C15 0.0433(13) 0.0327(14) 0.0345(14) -0.0036(11) -0.0002(11) 0.0057(11)
C16 0.0535(16) 0.0594(19) 0.0520(18) -0.0068(14) 0.0062(14) 0.0155(15)
N1 0.0332(10) 0.0386(12) 0.0398(12) -0.0026(9) -0.0011(9) 0.0040(10)
N2 0.0408(11) 0.0411(12) 0.0444(13) 0.0004(10) -0.0046(10) 0.0112(10)
O1 0.0432(10) 0.0364(10) 0.0762(14) 0.0012(8) -0.0150(10) -0.0006(9)
O2 0.0598(12) 0.0422(12) 0.0727(14) 0.0036(9) -0.0132(11) -0.0167(10)
S1 0.0550(4) 0.0613(5) 0.0484(5) 0.0181(3) 0.0152(3) 0.0110(4)

loop_
_atom_type_symbol
_atom_type_description
_atom_type_scat_dispersion_real
_atom_type_scat_dispersion_imag
_atom_type_scat_source
C C 0.0033 0.0016 'International Tables Vol C Tables 4.2.6.8 and 6.1.1.4'
H H 0.0000 0.0000 'International Tables Vol C Tables 4.2.6.8 and 6.1.1.4'
N N 0.0061 0.0033 'International Tables Vol C Tables 4.2.6.8 and 6.1.1.4'
O O 0.0106 0.0060 'International Tables Vol C Tables 4.2.6.8 and 6.1.1.4'
S S 0.1246 0.1234 'International Tables Vol C Tables 4.2.6.8 and 6.1.1.4'

loop_
_geom_angle_atom_site_label_1
_geom_angle_atom_site_label_2
_geom_angle_atom_site_label_3
_geom_angle_site_symmetry_1
_geom_angle_site_symmetry_3
_geom_angle
_geom_angle_publ_flag
N1 C1 C8 . . 125.6(2) ?
N1 C1 S1 . . 114.31(18) ?
C8 C1 S1 . . 120.10(17) ?
C3 C2 C7 . . 121.5(3) ?
C3 C2 S1 . . 128.9(2) ?
C7 C2 S1 . . 109.53(18) ?
C4 C3 C2 . . 117.8(3) ?
C4 C3 H3 . . 121.1 ?
C2 C3 H3 . . 121.1 ?
C3 C4 C5 . . 121.4(3) ?
C3 C4 H4 . . 119.3 ?
C5 C4 H4 . . 119.3 ?
C6 C5 C4 . . 121.1(3) ?
C6 C5 H5 . . 119.5 ?
C4 C5 H5 . . 119.5 ?
C5 C6 C7 . . 118.6(3) ?
C5 C6 H6 . . 120.7 ?
C7 C6 H6 . . 120.7 ?
C6 C7 N1 . . 125.9(2) ?
C6 C7 C2 . . 119.5(2) ?
N1 C7 C2 . . 114.6(2) ?
C9 C8 C13 . . 116.3(2) ?
C9 C8 C1 . . 122.3(2) ?
C13 C8 C1 . . 121.4(2) ?
C10 C9 C8 . . 122.2(2) ?
C10 C9 H9 . . 118.9 ?
C8 C9 H9 . . 118.9 ?
C9 C10 C11 . . 121.3(2) ?
C9 C10 H10 . . 119.3 ?
C11 C10 H10 . . 119.3 ?
N2 C11 C12 . . 121.5(2) ?
N2 C11 C10 . . 122.4(2) ?
C12 C11 C10 . . 116.1(2) ?
C13 C12 C11 . . 121.6(2) ?
C13 C12 H12 . . 119.2 ?
C11 C12 H12 . . 119.2 ?
C12 C13 C8 . . 122.3(2) ?
C12 C13 H13 . . 118.8 ?
C8 C13 H13 . . 118.8 ?
N2 C14 C15 . . 113.5(2) ?
N2 C14 H14A . . 108.9 ?
C15 C14 H14A . . 108.9 ?
N2 C14 H14B . . 108.9 ?
C15 C14 H14B . . 108.9 ?
H14A C14 H14B . . 107.7 ?
O2 C15 O1 . . 123.7(2) ?
O2 C15 C14 . . 124.4(2) ?
O1 C15 C14 . . 111.9(2) ?
N2 C16 H16A . . 109.5 ?
N2 C16 H16B . . 109.5 ?
H16A C16 H16B . . 109.5 ?
N2 C16 H16C . . 109.5 ?
H16A C16 H16C . . 109.5 ?
H16B C16 H16C . . 109.5 ?
C1 N1 C7 . . 111.7(2) ?
C11 N2 C14 . . 121.4(2) ?
C11 N2 C16 . . 121.0(2) ?
C14 N2 C16 . . 116.5(2) ?
C15 O1 H1 . . 109.4(16) ?
C2 S1 C1 . . 89.89(12) ?

loop_
_geom_bond_atom_site_label_1
_geom_bond_atom_site_label_2
_geom_bond_site_symmetry_2
_geom_bond_distance
_geom_bond_publ_flag
C1 N1 . 1.307(3) ?
C1 C8 . 1.450(3) ?
C1 S1 . 1.752(2) ?
C2 C3 . 1.390(3) ?
C2 C7 . 1.397(3) ?
C2 S1 . 1.730(3) ?
C3 C4 . 1.366(4) ?
C3 H3 . 0.9300 ?
C4 C5 . 1.386(4) ?
C4 H4 . 0.9300 ?
C5 C6 . 1.377(4) ?
C5 H5 . 0.9300 ?
C6 C7 . 1.390(3) ?
C6 H6 . 0.9300 ?
C7 N1 . 1.395(3) ?
C8 C9 . 1.391(3) ?
C8 C13 . 1.392(3) ?
C9 C10 . 1.372(3) ?
C9 H9 . 0.9300 ?
C10 C11 . 1.408(3) ?
C10 H10 . 0.9300 ?
C11 N2 . 1.368(3) ?
C11 C12 . 1.403(3) ?
C12 C13 . 1.366(3) ?
C12 H12 . 0.9300 ?
C13 H13 . 0.9300 ?
C14 N2 . 1.441(3) ?
C14 C15 . 1.504(3) ?
C14 H14A . 0.9700 ?
C14 H14B . 0.9700 ?
C15 O2 . 1.195(3) ?
C15 O1 . 1.319(3) ?
C16 N2 . 1.456(3) ?
C16 H16A . 0.9600 ?
C16 H16B . 0.9600 ?
C16 H16C . 0.9600 ?
O1 H1 . 1.00(3) ?

loop_
_geom_hbond_atom_site_label_D
_geom_hbond_atom_site_label_H
_geom_hbond_atom_site_label_A
_geom_hbond_site_symmetry_A
_geom_hbond_distance_DH
_geom_hbond_distance_HA
_geom_hbond_distance_DA
_geom_hbond_angle_DHA
_geom_hbond_publ_flag
O1 H1 N1 4_456 1.00(3) 1.71(3) 2.695(3) 167(2) yes
C4 H4 O2 2 0.93 2.50 3.368(3) 156.4 yes
C14 H14A O2 8_665 0.97 2.47 3.242(3) 136.6 yes

loop_
_geom_torsion_atom_site_label_1
_geom_torsion_atom_site_label_2
_geom_torsion_atom_site_label_3
_geom_torsion_atom_site_label_4
_geom_torsion_site_symmetry_1
_geom_torsion_site_symmetry_2
_geom_torsion_site_symmetry_3
_geom_torsion_site_symmetry_4
_geom_torsion
_geom_torsion_publ_flag
C7 C2 C3 C4 . . . . -0.9(4) ?
S1 C2 C3 C4 . . . . 179.1(2) ?
C2 C3 C4 C5 . . . . 1.6(5) ?
C3 C4 C5 C6 . . . . -1.3(5) ?
C4 C5 C6 C7 . . . . 0.3(4) ?
C5 C6 C7 N1 . . . . -179.9(2) ?
C5 C6 C7 C2 . . . . 0.3(4) ?
C3 C2 C7 C6 . . . . 0.0(4) ?
S1 C2 C7 C6 . . . . 180.00(19) ?
C3 C2 C7 N1 . . . . -179.8(2) ?
S1 C2 C7 N1 . . . . 0.2(3) ?
N1 C1 C8 C9 . . . . -179.4(2) ?
S1 C1 C8 C9 . . . . -1.0(3) ?
N1 C1 C8 C13 . . . . 0.1(4) ?
S1 C1 C8 C13 . . . . 178.57(18) ?
C13 C8 C9 C10 . . . . -1.4(4) ?
C1 C8 C9 C10 . . . . 178.1(2) ?
C8 C9 C10 C11 . . . . -1.5(4) ?
C9 C10 C11 N2 . . . . -174.9(2) ?
C9 C10 C11 C12 . . . . 3.6(3) ?
N2 C11 C12 C13 . . . . 175.7(2) ?
C10 C11 C12 C13 . . . . -2.9(3) ?
C11 C12 C13 C8 . . . . -0.1(4) ?
C9 C8 C13 C12 . . . . 2.2(4) ?
C1 C8 C13 C12 . . . . -177.3(2) ?
N2 C14 C15 O2 . . . . -5.5(4) ?
N2 C14 C15 O1 . . . . 174.4(2) ?
C8 C1 N1 C7 . . . . 178.9(2) ?
S1 C1 N1 C7 . . . . 0.4(3) ?
C6 C7 N1 C1 . . . . 179.8(2) ?
C2 C7 N1 C1 . . . . -0.4(3) ?
C12 C11 N2 C14 . . . . 177.0(2) ?
C10 C11 N2 C14 . . . . -4.5(3) ?
C12 C11 N2 C16 . . . . 9.8(3) ?
C10 C11 N2 C16 . . . . -171.8(2) ?
C15 C14 N2 C11 . . . . -81.0(3) ?
C15 C14 N2 C16 . . . . 86.8(3) n
C3 C2 S1 C1 . . . . 180.0(3) ?
C7 C2 S1 C1 . . . . 0.00(19) ?
N1 C1 S1 C2 . . . . -0.23(19) ?
C8 C1 S1 C2 . . . . -178.8(2) ?

loop_
_cod_related_entry_id
_cod_related_entry_database
_cod_related_entry_code
1 ChemSpider 24743527
